data_7002722
loop_
_publ_author_name
'Izarova, Natalya V.'
'Biboum, Rosa Ngo'
'Keita, Bineta'
'Mifsud, Maria'
'Arends, Isabel W. C. E.'
'Jameson, Geoffrey B.'
'Kortz, Ulrich'

_publ_section_title
;
 Self-assembly of star-shaped heteropoly-15-palladate(II)
;
_journal_issue 43
_journal_name_full 'Dalton Transactions'
_journal_page_first 9385
_journal_page_last 9387
_journal_paper_doi 10.1039/b917079k
_journal_year 2009
_chemical_formula_sum 'H78.6 Na12.6 O86 P10 Pd15.4'
_chemical_formula_weight 3693.45
_chemical_name_systematic
;
?
;
_space_group_IT_number 14
_symmetry_cell_setting monoclinic
_symmetry_space_group_name_Hall '-P 2yn'
_symmetry_space_group_name_H-M 'P 1 21/n 1'
_atom_sites_solution_hydrogens geom
_atom_sites_solution_primary direct
_atom_sites_solution_secondary difmap
_audit_creation_method SHELXL-97
_cell_angle_alpha 90.00
_cell_angle_beta 103.460(10)
_cell_angle_gamma 90.00
_cell_formula_units_Z 4
_cell_length_a 15.982(5)
_cell_length_b 27.054(9)
_cell_length_c 25.883(8)
_cell_measurement_reflns_used 4096
_cell_measurement_temperature 173(2)
_cell_measurement_theta_max 21.04
_cell_measurement_theta_min 3.32
_cell_volume 10884(6)
_computing_cell_refinement 'Bruker SAINT'
_computing_data_collection 'Bruker APEX2'
_computing_data_reduction 'Bruker SAINT'
_computing_molecular_graphics 'Bruker SHELXTL'
_computing_publication_material 'Bruker SHELXTL'
_computing_structure_refinement 'SHELXL-97 (Sheldrick, 1997)'
_computing_structure_solution 'SHELXS-97 (Sheldrick, 1990)'
_diffrn_ambient_temperature 173(2)
_diffrn_measured_fraction_theta_full 0.978
_diffrn_measured_fraction_theta_max 0.978
_diffrn_measurement_device_type 'Bruker APEX-II CCD'
_diffrn_measurement_method '\f and \w scans'
_diffrn_radiation_monochromator graphite
_diffrn_radiation_source 'fine-focus sealed tube'
_diffrn_radiation_type MoK\a
_diffrn_radiation_wavelength 0.71073
_diffrn_reflns_av_R_equivalents 0.1844
_diffrn_reflns_av_sigmaI/netI 0.0846
_diffrn_reflns_limit_h_max 16
_diffrn_reflns_limit_h_min -16
_diffrn_reflns_limit_k_max 28
_diffrn_reflns_limit_k_min -27
_diffrn_reflns_limit_l_max 27
_diffrn_reflns_limit_l_min -27
_diffrn_reflns_number 192831
_diffrn_reflns_theta_full 21.97
_diffrn_reflns_theta_max 21.97
_diffrn_reflns_theta_min 4.10
_diffrn_standards_number 0
_exptl_absorpt_coefficient_mu 2.795
_exptl_absorpt_correction_T_max 0.9339
_exptl_absorpt_correction_T_min 0.2993
_exptl_absorpt_correction_type multi-scan
_exptl_absorpt_process_details SADABS
_exptl_crystal_colour orange
_exptl_crystal_density_diffrn 2.355
_exptl_crystal_density_method 'not measured'
_exptl_crystal_description plate
_exptl_crystal_F_000 7421
_exptl_crystal_size_max 0.14
_exptl_crystal_size_mid 0.11
_exptl_crystal_size_min 0.03
_refine_diff_density_max 3.373
_refine_diff_density_min -1.191
_refine_diff_density_rms 0.275
_refine_ls_extinction_method none
_refine_ls_goodness_of_fit_ref 1.313
_refine_ls_hydrogen_treatment mixed
_refine_ls_matrix_type full
_refine_ls_number_parameters 1286
_refine_ls_number_reflns 13002
_refine_ls_number_restraints 715
_refine_ls_restrained_S_all 1.289
_refine_ls_R_factor_all 0.1300
_refine_ls_R_factor_gt 0.0981
_refine_ls_shift/su_max 0.000
_refine_ls_shift/su_mean 0.000
_refine_ls_structure_factor_coef Fsqd
_refine_ls_weighting_details 'calc w=1/[\s^2^(Fo^2^)+(0.0996P)^2^+120.0802P] where P=(Fo^2^+2Fc^2^)/3'
_refine_ls_weighting_scheme calc
_refine_ls_wR_factor_gt 0.2264
_refine_ls_wR_factor_ref 0.2403
_reflns_number_gt 9428
_reflns_number_total 13002
_reflns_threshold_expression >2sigma(I)
_cod_data_source_file b917079k.txt
_cod_data_source_block Pd15P10
_cod_depositor_comments
;
The following automatic conversions were performed:
'_symmetry_cell_setting' value 'Monoclinic' changed to 'monoclinic'
according to '/home/saulius/struct/CIF-dictionaries/cif_core.dic'
dictionary named 'cif_core.dic' version 2.4.1 from 2010-06-29.

Automatic conversion script
Id: cif_fix_enum 1527 2010-12-29 10:47:43Z saulius 
;
_cod_original_sg_symbol_H-M P2(1)/n
_cod_database_code 7002722

loop_
_symmetry_equiv_pos_as_xyz
'x, y, z'
'-x+1/2, y+1/2, -z+1/2'
'-x, -y, -z'
'x-1/2, -y-1/2, z-1/2'

loop_
_atom_site_label
_atom_site_type_symbol
_atom_site_fract_x
_atom_site_fract_y
_atom_site_fract_z
_atom_site_U_iso_or_equiv
_atom_site_adp_type
_atom_site_occupancy
_atom_site_symmetry_multiplicity
_atom_site_calc_flag
_atom_site_refinement_flags
_atom_site_disorder_assembly
_atom_site_disorder_group
Pd1 Pd 0.48669(11) 0.31544(6) 0.62956(7) 0.0374(5) Uani 1 1 d . . .
Pd2 Pd 0.57221(11) 0.40024(7) 0.71299(7) 0.0377(5) Uani 1 1 d . . .
Pd3 Pd 0.69220(11) 0.34096(6) 0.83597(7) 0.0342(5) Uani 1 1 d . . .
Pd4 Pd 0.65797(11) 0.21857(6) 0.81381(6) 0.0306(4) Uani 1 1 d . . .
Pd5 Pd 0.54963(11) 0.19458(6) 0.68634(7) 0.0330(5) Uani 1 1 d . . .
Pd6 Pd 0.62702(12) 0.39224(7) 0.59783(7) 0.0392(5) Uani 1 1 d . . .
Pd7 Pd 0.76696(11) 0.41452(7) 0.76241(7) 0.0376(5) Uani 1 1 d . . .
Pd8 Pd 0.84933(11) 0.26167(6) 0.83950(7) 0.0343(5) Uani 1 1 d . . .
Pd9 Pd 0.74970(11) 0.15887(6) 0.73489(7) 0.0334(5) Uani 1 1 d . . .
Pd10 Pd 0.59470(12) 0.23657(7) 0.58161(7) 0.0410(5) Uani 1 1 d . . .
Pd11 Pd 0.74731(12) 0.30475(7) 0.56575(7) 0.0380(5) Uani 1 1 d . . .
Pd12 Pd 0.83387(11) 0.39725(7) 0.65760(7) 0.0367(5) Uani 1 1 d . . .
Pd13 Pd 0.93209(11) 0.34439(6) 0.77698(7) 0.0339(5) Uani 1 1 d . . .
Pd14 Pd 0.92437(11) 0.21937(6) 0.74248(7) 0.0330(5) Uani 1 1 d . . .
Pd15 Pd 0.78479(11) 0.18940(6) 0.62248(7) 0.0340(5) Uani 1 1 d . . .
P1 P 0.4457(4) 0.4269(2) 0.6061(2) 0.0349(15) Uani 1 1 d . . .
P2 P 0.6296(4) 0.4496(2) 0.8219(2) 0.0348(15) Uani 1 1 d . . .
P3 P 0.7396(4) 0.2614(2) 0.9239(2) 0.0369(15) Uani 1 1 d . . .
P4 P 0.5941(4) 0.1152(2) 0.7741(2) 0.0339(15) Uani 1 1 d . . .
P5 P 0.4054(4) 0.2169(2) 0.5867(3) 0.0433(17) Uani 1 1 d . . .
P6 P 0.7697(4) 0.4152(2) 0.5341(3) 0.0408(16) Uani 1 1 d . . .
P7 P 0.9420(4) 0.4541(2) 0.7506(2) 0.0396(16) Uani 1 1 d . . .
P8 P 1.0464(4) 0.2634(2) 0.8425(2) 0.0357(15) Uani 1 1 d . . .
P9 P 0.9042(4) 0.1144(2) 0.6959(2) 0.0348(15) Uani 1 1 d . . .
P10 P 0.7071(4) 0.2083(2) 0.5045(2) 0.0464(18) Uani 1 1 d . . .
O0P0 O 0.6133(10) 0.2160(6) 0.5097(6) 0.051(4) Uani 1 1 d U . .
O1T O 0.3741(11) 0.4618(6) 0.5830(7) 0.053(5) Uani 1 1 d U . .
O0P1 O 0.7561(10) 0.2569(6) 0.5081(6) 0.044(4) Uani 1 1 d U . .
O2T O 0.6057(9) 0.4935(6) 0.8557(6) 0.040(4) Uani 1 1 d U . .
O3T O 0.7434(10) 0.2515(5) 0.9826(6) 0.041(4) Uani 1 1 d U . .
O4T O 0.5623(9) 0.0682(5) 0.7942(6) 0.033(4) Uani 1 1 d U . .
O0P5 O 0.7573(10) 0.1716(6) 0.5442(6) 0.044(4) Uani 1 1 d U . .
O5T O 0.3172(10) 0.1928(6) 0.5554(6) 0.047(4) Uani 1 1 d U . .
O6T O 0.7938(11) 0.4460(6) 0.4916(7) 0.051(4) Uani 1 1 d U . .
O7T O 1.0049(10) 0.4994(6) 0.7640(6) 0.048(4) Uani 1 1 d U . .
O8T O 1.1350(9) 0.2539(5) 0.8792(6) 0.035(4) Uani 1 1 d U . .
O9T O 0.9571(10) 0.0666(5) 0.6961(6) 0.043(4) Uani 1 1 d U . .
O10T O 0.7034(10) 0.1869(5) 0.4481(6) 0.044(4) Uani 1 1 d U . .
O1P1 O 0.4080(9) 0.3743(6) 0.6086(7) 0.050(5) Uani 1 1 d U . .
O1P2 O 0.4853(10) 0.4433(7) 0.6632(7) 0.059(5) Uani 1 1 d U . .
O015 O 0.7170(10) 0.2511(6) 0.6091(6) 0.045(4) Uani 1 1 d U . .
O1P6 O 0.5179(11) 0.4287(7) 0.5726(8) 0.069(6) Uani 1 1 d U . .
O2P2 O 0.5524(9) 0.4399(5) 0.7780(5) 0.036(4) Uani 1 1 d U . .
O2P3 O 0.6538(10) 0.4065(5) 0.8622(6) 0.043(4) Uani 1 1 d U . .
O2P7 O 0.7065(10) 0.4648(6) 0.8003(6) 0.045(4) Uani 1 1 d U . .
O3P3 O 0.7233(10) 0.3177(6) 0.9118(6) 0.044(4) Uani 1 1 d U . .
O3P4 O 0.6627(9) 0.2307(6) 0.8919(6) 0.040(4) Uani 1 1 d U . .
O3P8 O 0.8236(9) 0.2436(6) 0.9114(6) 0.041(4) Uani 1 1 d U . .
O4P4 O 0.5884(10) 0.1571(5) 0.8161(6) 0.035(4) Uani 1 1 d U . .
O4P5 O 0.5368(10) 0.1273(5) 0.7196(7) 0.047(4) Uani 1 1 d U . .
O4P9 O 0.6858(9) 0.1084(5) 0.7720(6) 0.036(4) Uani 1 1 d U . .
O5P0 O 0.4672(10) 0.2198(6) 0.5507(6) 0.046(4) Uani 1 1 d U . .
O5P1 O 0.3844(10) 0.2667(6) 0.6056(6) 0.050(4) Uani 1 1 d U . .
O5P5 O 0.4364(11) 0.1811(6) 0.6329(7) 0.059(5) Uani 1 1 d U . .
O6P1 O 0.7775(11) 0.3596(6) 0.5196(6) 0.049(4) Uani 1 1 d U . .
O6P2 O 0.8359(9) 0.4284(6) 0.5868(5) 0.037(4) Uani 1 1 d U . .
O6P6 O 0.6804(8) 0.4292(5) 0.5394(5) 0.028(3) Uani 1 1 d U . .
O7P2 O 0.9320(10) 0.4427(6) 0.6920(6) 0.047(4) Uani 1 1 d U . .
O7P3 O 0.9887(9) 0.4108(5) 0.7861(6) 0.039(4) Uani 1 1 d U . .
O7P7 O 0.8590(10) 0.4673(6) 0.7666(7) 0.045(4) Uani 1 1 d U . .
O8P3 O 1.0375(9) 0.3180(5) 0.8315(6) 0.036(4) Uani 1 1 d U . .
O8P4 O 1.0407(8) 0.2327(5) 0.7915(6) 0.033(4) Uani 1 1 d U . .
O8P8 O 0.9754(9) 0.2427(5) 0.8709(6) 0.036(4) Uani 1 1 d U . .
O9P4 O 0.9695(10) 0.1561(5) 0.7151(6) 0.038(4) Uani 1 1 d U . .
O9P5 O 0.8508(10) 0.1253(5) 0.6383(6) 0.040(4) Uani 1 1 d U . .
O9P9 O 0.8449(9) 0.1087(5) 0.7336(6) 0.035(4) Uani 1 1 d U . .
O126 O 0.5885(9) 0.3590(5) 0.6539(6) 0.034(4) Uani 1 1 d U . .
O150 O 0.5696(9) 0.2599(5) 0.6513(5) 0.031(4) Uani 1 1 d U . .
O237 O 0.6728(10) 0.3630(6) 0.7584(6) 0.046(4) Uani 1 1 d U . .
O348 O 0.7252(9) 0.2788(5) 0.8106(6) 0.031(3) Uani 1 1 d U . .
O459 O 0.6601(8) 0.2087(5) 0.7376(5) 0.028(3) Uani 1 1 d U . .
O612 O 0.7359(10) 0.3534(6) 0.6243(6) 0.042(4) Uani 1 1 d U . .
O723 O 0.8274(8) 0.3677(5) 0.7246(6) 0.032(4) Uani 1 1 d U . .
O834 O 0.8734(9) 0.2788(5) 0.7689(5) 0.033(4) Uani 1 1 d U . .
O945 O 0.8081(9) 0.2086(5) 0.6982(5) 0.031(3) Uani 1 1 d U . .
PdC Pd 0.6628(3) 0.2836(2) 0.7304(2) 0.037(3) Uani 0.329(8) 1 d P . .
NaC Na 0.7857(11) 0.2956(7) 0.6914(8) 0.060(6) Uani 0.555(14) 1 d PU . .
PdD Pd 0.719(2) 0.2870(10) 0.7036(11) 0.093(15) Uiso 0.115(13) 1 d P . .
Na1 Na 0.7512(6) 0.0374(3) 0.7406(4) 0.046(2) Uani 1 1 d U . .
Na2 Na 0.9688(7) 0.2496(4) 0.9616(4) 0.062(3) Uani 1 1 d U . .
Na3 Na 1.1125(7) 0.0993(4) 0.8610(4) 0.061(3) Uani 1 1 d U . .
Na4 Na 0.7392(7) 0.0875(4) 0.9477(4) 0.061(3) Uani 1 1 d U . .
Na5 Na 1.3343(8) -0.0765(5) 0.8398(5) 0.081(4) Uani 1 1 d U . .
Na6 Na 0.9282(8) 0.0814(5) 0.9050(5) 0.084(4) Uani 1 1 d U . .
Na7 Na 1.1966(10) 0.0109(6) 0.7586(6) 0.106(5) Uani 1 1 d U . .
Na8 Na 1.2409(12) -0.2060(7) 0.7884(7) 0.131(6) Uani 1 1 d U . .
Na9 Na 1.5275(11) -0.2636(7) 1.0259(7) 0.130(6) Uani 1 1 d U . .
Na10 Na 0.5082(16) 0.1323(9) 0.5236(10) 0.081(7) Uani 0.50 1 d PU . .
Na11 Na 1.4668(18) -0.1381(10) 0.9937(11) 0.197(10) Uani 1 1 d U . .
Na12 Na 0.415(2) 0.0187(13) 0.6212(14) 0.125(11) Uani 0.50 1 d PU . .
Na13 Na 0.768(2) 0.4046(14) 0.9098(15) 0.129(12) Uani 0.50 1 d PU . 1
Na31 Na 0.846(3) 0.3904(17) 0.9524(18) 0.156(14) Uani 0.50 1 d PU . 2
O1W O 0.7149(12) 0.0450(7) 1.0216(8) 0.069(5) Uani 1 1 d U . .
O2W O 0.8338(12) 0.0214(6) 0.8319(7) 0.057(5) Uani 1 1 d U . .
O3W O 0.6908(12) 0.0259(6) 0.8808(7) 0.058(5) Uani 1 1 d U . .
O4W O 0.7939(10) 0.1309(6) 0.8819(6) 0.052(5) Uani 1 1 d U . .
O5W O 0.9692(11) 0.1337(6) 0.8418(7) 0.054(5) Uani 1 1 d U . .
O6W O 1.0703(12) 0.0556(7) 0.9318(7) 0.065(5) Uani 1 1 d U . .
O7W O 0.8028(14) 0.1529(7) 1.0093(8) 0.079(6) Uani 1 1 d U . .
O8W O 1.1399(11) 0.1625(6) 0.9300(6) 0.053(5) Uani 1 1 d U . .
O9W O 1.4612(14) -0.0336(8) 0.8745(9) 0.085(6) Uani 1 1 d U . .
O10W O 0.0496(15) 0.1991(8) 0.6410(8) 0.083(6) Uani 1 1 d U . .
O11W O 1.2391(14) -0.0133(8) 0.8484(8) 0.079(6) Uani 1 1 d U . .
O13W O 1.1427(14) 0.1460(9) 0.7892(9) 0.087(7) Uani 1 1 d U . .
O14W O 0.6102(15) 0.1369(7) 0.9283(8) 0.078(6) Uani 1 1 d U . .
O15W O 0.9900(15) 0.1586(9) 0.9727(10) 0.100(8) Uani 1 1 d U . .
O16W O 1.1971(12) -0.1242(8) 0.8100(9) 0.077(6) Uani 1 1 d U . .
O17W O 1.4297(16) -0.1357(8) 0.8160(10) 0.095(7) Uani 1 1 d U . .
O18W O 1.5278(15) -0.1527(9) 0.9175(10) 0.096(7) Uani 1 1 d U . .
O19W O 1.0577(16) 0.0347(7) 0.7954(9) 0.089(7) Uani 1 1 d U . .
O20W O 1.5593(15) -0.2531(9) 0.9428(9) 0.096(7) Uani 1 1 d U . .
O21W O 0.1788(15) 0.3770(9) 0.8242(10) 0.099(7) Uani 1 1 d U . .
O22W O 1.1182(15) -0.0608(10) 0.7226(10) 0.102(8) Uani 1 1 d U . .
O23W O 0.7010(19) 0.0628(10) 0.6450(11) 0.052(6) Uani 0.60 1 d PU . 1
O23X O 0.798(3) 0.0359(15) 0.6524(16) 0.055(7) Uani 0.40 1 d PU . 2
O24W O 1.5008(17) -0.2676(10) 1.1100(10) 0.109(8) Uani 1 1 d U . .
O25W O 1.3260(15) -0.0424(9) 0.7485(10) 0.098(7) Uani 1 1 d U . .
O26W O 0.9396(18) 0.1086(10) 0.5549(10) 0.107(8) Uani 1 1 d U . .
O27W O 1.3529(15) -0.1150(8) 0.9254(9) 0.091(7) Uani 1 1 d U . .
O28W O 1.2632(14) 0.0801(9) 0.8896(8) 0.084(6) Uani 1 1 d U . .
O29W O 1.2759(15) -0.2157(10) 0.8841(10) 0.099(7) Uani 1 1 d U . .
O30W O 0.833(3) 0.4647(18) 0.9005(19) 0.085(14) Uani 0.50 1 d PU . 1
O30X O 0.874(2) 0.4732(13) 0.8804(16) 0.053(10) Uani 0.50 1 d PU . 2
O31W O 1.6146(18) -0.3375(11) 1.0426(11) 0.119(9) Uani 1 1 d U . .
O32W O 0.4264(16) 0.1935(10) 0.8110(11) 0.109(8) Uani 1 1 d U . .
O33W O 1.3709(18) -0.2274(10) 0.7813(11) 0.114(9) Uani 1 1 d U . .
O34W O 0.2753(18) 0.2258(11) 0.8511(11) 0.119(9) Uani 1 1 d U . .
O35W O 0.486(3) 0.1535(14) 0.4346(14) 0.070(11) Uani 0.50 1 d PU . .
O36W O 1.6183(19) -0.1852(12) 1.0465(12) 0.130(10) Uani 1 1 d U . .
O37W O 1.402(2) -0.2169(13) 0.9835(14) 0.150(12) Uani 1 1 d U . .
O38W O 1.122(2) 0.0645(12) 0.6834(13) 0.143(11) Uani 1 1 d U . .
O39W O 1.2016(19) -0.1872(13) 0.6899(12) 0.133(10) Uani 1 1 d U . .
O40W O 1.292(2) 0.0787(12) 0.7661(13) 0.142(11) Uani 1 1 d U . .
O41W O 0.369(2) 0.0885(14) 0.6780(15) 0.060(10) Uani 0.50 1 d PU . .
O42W O 0.734(3) 0.0702(15) 0.5106(15) 0.069(11) Uani 0.50 1 d PU . .
O43W O 0.530(2) 0.0894(14) 0.6050(15) 0.064(10) Uani 0.50 1 d PU . .
O44W O 1.5281(17) -0.0451(11) 0.9853(11) 0.119(9) Uani 1 1 d U . .
O46W O 0.354(2) 0.0623(10) 0.5172(14) 0.056(9) Uani 0.50 1 d PU . .
O47W O 0.4405(18) 0.0660(11) 0.8519(12) 0.119(9) Uani 1 1 d U . .
O48W O 0.280(3) -0.0508(16) 0.5954(16) 0.079(12) Uani 0.50 1 d PU . .
O51W O 1.157(4) -0.284(2) 0.791(2) 0.13(2) Uani 0.50 1 d PU . .
O53W O 0.557(3) 0.0604(18) 0.4936(19) 0.093(14) Uani 0.50 1 d PU . .
O54W O 0.8754(15) 0.0331(7) 0.9650(8) 0.081(6) Uani 1 1 d U . .

loop_
_atom_site_aniso_label
_atom_site_aniso_U_11
_atom_site_aniso_U_22
_atom_site_aniso_U_33
_atom_site_aniso_U_23
_atom_site_aniso_U_13
_atom_site_aniso_U_12
Pd1 0.0381(10) 0.0333(11) 0.0373(11) -0.0013(8) 0.0017(8) 0.0027(8)
Pd2 0.0372(10) 0.0327(11) 0.0386(11) -0.0018(8) -0.0007(8) 0.0033(8)
Pd3 0.0416(10) 0.0246(10) 0.0334(10) 0.0001(8) 0.0025(8) 0.0005(8)
Pd4 0.0360(10) 0.0255(9) 0.0269(9) -0.0026(7) 0.0007(8) -0.0006(8)
Pd5 0.0368(10) 0.0285(10) 0.0293(10) 0.0025(8) -0.0013(8) -0.0024(8)
Pd6 0.0421(11) 0.0350(11) 0.0380(11) -0.0006(8) 0.0041(9) -0.0044(8)
Pd7 0.0402(11) 0.0352(11) 0.0360(11) 0.0040(8) 0.0060(8) 0.0044(8)
Pd8 0.0370(10) 0.0287(10) 0.0337(10) 0.0015(8) 0.0015(8) 0.0003(8)
Pd9 0.0361(10) 0.0306(10) 0.0304(10) 0.0017(8) 0.0017(8) 0.0001(8)
Pd10 0.0385(11) 0.0393(11) 0.0422(11) 0.0071(9) 0.0028(9) 0.0043(8)
Pd11 0.0431(11) 0.0377(11) 0.0311(10) 0.0018(8) 0.0043(8) -0.0044(8)
Pd12 0.0421(10) 0.0341(11) 0.0323(10) -0.0008(8) 0.0056(8) -0.0043(8)
Pd13 0.0384(10) 0.0266(10) 0.0334(10) 0.0007(8) 0.0014(8) 0.0001(8)
Pd14 0.0427(10) 0.0249(10) 0.0280(10) 0.0010(8) 0.0012(8) -0.0007(8)
Pd15 0.0403(10) 0.0309(10) 0.0274(10) 0.0008(8) 0.0009(8) -0.0010(8)
P1 0.047(4) 0.024(3) 0.030(3) -0.001(3) 0.003(3) -0.002(3)
P2 0.041(3) 0.018(3) 0.046(4) 0.001(3) 0.011(3) 0.007(3)
P3 0.041(4) 0.033(4) 0.031(3) 0.004(3) -0.002(3) 0.000(3)
P4 0.043(4) 0.027(3) 0.027(3) -0.004(3) -0.002(3) -0.001(3)
P5 0.033(3) 0.049(4) 0.039(4) 0.013(3) -0.010(3) -0.009(3)
P6 0.042(4) 0.040(4) 0.039(4) 0.001(3) 0.007(3) 0.001(3)
P7 0.042(4) 0.035(4) 0.037(4) 0.000(3) -0.002(3) -0.006(3)
P8 0.040(3) 0.024(3) 0.039(4) -0.001(3) 0.000(3) -0.005(3)
P9 0.047(4) 0.022(3) 0.031(3) 0.004(3) 0.000(3) 0.004(3)
P10 0.054(4) 0.046(4) 0.031(4) 0.002(3) -0.007(3) 0.007(3)
O0P0 0.040(9) 0.065(10) 0.047(9) 0.003(8) 0.005(7) 0.001(8)
O1T 0.057(10) 0.043(9) 0.058(10) -0.005(8) 0.012(8) 0.002(8)
O0P1 0.041(8) 0.050(9) 0.043(9) 0.001(7) 0.015(7) -0.003(7)
O2T 0.036(8) 0.043(9) 0.040(8) 0.005(7) 0.010(7) 0.010(7)
O3T 0.050(9) 0.034(8) 0.036(8) -0.005(7) 0.000(7) 0.001(7)
O4T 0.049(8) 0.013(7) 0.037(8) -0.009(6) 0.006(7) -0.017(6)
O0P5 0.044(9) 0.052(9) 0.034(8) 0.010(7) 0.007(7) 0.000(7)
O5T 0.041(8) 0.048(9) 0.042(9) 0.012(7) -0.008(7) -0.014(7)
O6T 0.053(9) 0.053(10) 0.049(9) -0.002(8) 0.018(8) -0.007(8)
O7T 0.045(9) 0.043(9) 0.050(9) 0.011(7) -0.003(7) -0.013(7)
O8T 0.034(8) 0.032(8) 0.032(8) -0.010(6) -0.005(6) 0.001(6)
O9T 0.052(9) 0.030(8) 0.050(9) 0.002(7) 0.016(7) 0.001(7)
O10T 0.060(9) 0.033(8) 0.039(9) -0.014(7) 0.010(7) 0.011(7)
O1P1 0.025(7) 0.042(9) 0.069(10) -0.017(8) -0.015(7) 0.019(7)
O1P2 0.041(9) 0.075(11) 0.051(10) -0.023(9) -0.013(8) 0.028(8)
O015 0.037(8) 0.046(9) 0.047(9) 0.006(7) 0.001(7) 0.007(7)
O1P6 0.054(10) 0.071(11) 0.070(10) -0.006(9) -0.009(8) 0.038(8)
O2P2 0.043(8) 0.037(8) 0.028(8) -0.009(7) 0.006(7) 0.000(7)
O2P3 0.060(9) 0.032(8) 0.036(8) 0.006(7) 0.010(7) 0.010(7)
O2P7 0.040(8) 0.038(9) 0.059(10) 0.004(7) 0.018(8) -0.006(7)
O3P3 0.049(9) 0.039(9) 0.036(8) -0.002(7) -0.007(7) -0.003(7)
O3P4 0.039(8) 0.050(9) 0.031(8) -0.004(7) 0.011(7) -0.001(7)
O3P8 0.034(8) 0.042(9) 0.045(9) 0.001(7) 0.003(7) 0.000(7)
O4P4 0.051(9) 0.026(8) 0.033(8) -0.008(6) 0.017(7) -0.014(7)
O4P5 0.049(9) 0.027(8) 0.057(10) 0.002(7) -0.002(8) -0.002(7)
O4P9 0.043(9) 0.036(8) 0.028(8) 0.006(7) 0.006(7) -0.001(7)
O5P0 0.043(9) 0.065(10) 0.030(8) -0.003(8) 0.007(7) -0.002(8)
O5P1 0.041(9) 0.052(10) 0.050(9) -0.019(8) -0.002(7) 0.007(7)
O5P5 0.060(10) 0.058(10) 0.045(9) 0.022(8) -0.016(8) -0.015(8)
O6P1 0.068(10) 0.034(9) 0.048(9) 0.009(7) 0.016(8) -0.010(8)
O6P2 0.030(8) 0.052(9) 0.027(8) 0.001(7) 0.000(6) -0.011(7)
O6P6 0.031(7) 0.025(7) 0.020(7) 0.005(6) -0.011(6) 0.011(6)
O7P2 0.045(9) 0.051(9) 0.037(9) 0.001(7) -0.005(7) 0.004(7)
O7P3 0.041(8) 0.040(9) 0.032(8) 0.005(7) 0.003(7) -0.007(7)
O7P7 0.041(9) 0.037(9) 0.067(10) 0.001(8) 0.033(8) -0.004(7)
O8P3 0.035(8) 0.029(8) 0.036(8) 0.002(6) -0.011(7) 0.007(6)
O8P4 0.018(7) 0.038(8) 0.041(8) 0.001(7) 0.006(6) 0.006(6)
O8P8 0.044(8) 0.019(7) 0.040(8) -0.008(6) -0.004(7) 0.005(6)
O9P4 0.046(8) 0.030(8) 0.038(8) 0.000(7) 0.007(7) -0.007(7)
O9P5 0.049(9) 0.034(8) 0.033(8) 0.014(7) -0.001(7) 0.008(7)
O9P9 0.037(8) 0.033(8) 0.035(8) 0.007(7) 0.008(7) 0.006(6)
O126 0.026(7) 0.042(9) 0.034(8) 0.004(7) 0.007(6) -0.001(6)
O150 0.038(8) 0.030(8) 0.027(8) 0.014(6) 0.010(6) -0.002(6)
O237 0.047(9) 0.030(8) 0.054(9) 0.008(7) 0.000(7) 0.006(7)
O348 0.029(7) 0.025(8) 0.036(8) -0.003(6) 0.000(6) 0.011(6)
O459 0.032(7) 0.035(8) 0.013(7) 0.007(6) 0.000(6) 0.005(6)
O612 0.049(9) 0.039(9) 0.033(8) -0.014(7) -0.002(7) 0.000(7)
O723 0.025(7) 0.031(8) 0.044(8) -0.005(7) 0.013(6) -0.004(6)
O834 0.046(8) 0.025(8) 0.023(7) 0.003(6) -0.001(6) 0.005(6)
O945 0.041(8) 0.015(7) 0.034(8) 0.006(6) 0.003(6) -0.002(6)
PdC 0.034(4) 0.036(4) 0.040(4) -0.004(3) 0.009(3) -0.009(2)
NaC 0.031(9) 0.062(11) 0.096(12) -0.028(9) 0.034(9) -0.005(8)
Na1 0.067(6) 0.028(5) 0.048(5) -0.005(4) 0.022(5) 0.000(4)
Na2 0.056(6) 0.088(8) 0.041(6) -0.010(5) 0.007(5) 0.013(5)
Na3 0.080(7) 0.050(6) 0.045(6) 0.008(5) -0.003(5) 0.006(5)
Na4 0.073(7) 0.050(6) 0.054(6) 0.004(5) 0.003(5) 0.008(5)
Na5 0.067(7) 0.095(9) 0.089(8) -0.014(7) 0.034(6) -0.007(6)
Na6 0.067(7) 0.084(8) 0.099(9) 0.033(7) 0.016(6) -0.013(6)
Na7 0.095(9) 0.109(10) 0.113(10) 0.011(8) 0.017(8) -0.006(8)
Na8 0.129(12) 0.150(13) 0.115(11) -0.011(10) 0.030(9) 0.029(10)
Na9 0.114(11) 0.148(13) 0.130(12) -0.001(10) 0.035(9) 0.035(10)
Na10 0.077(13) 0.074(13) 0.090(14) -0.012(11) 0.017(11) 0.008(11)
Na11 0.194(17) 0.193(17) 0.199(17) -0.024(14) 0.035(14) 0.030(14)
Na12 0.130(16) 0.111(16) 0.118(16) 0.015(13) -0.002(13) 0.010(13)
Na13 0.137(19) 0.125(18) 0.123(18) -0.022(15) 0.027(15) 0.008(15)
Na31 0.14(2) 0.17(2) 0.14(2) 0.007(17) 0.005(16) -0.011(17)
O1W 0.066(11) 0.061(11) 0.079(12) 0.005(9) 0.012(9) 0.007(9)
O2W 0.076(11) 0.036(9) 0.075(11) 0.000(8) 0.048(9) 0.007(8)
O3W 0.072(11) 0.038(9) 0.055(10) 0.002(8) -0.002(9) -0.014(8)
O4W 0.046(9) 0.059(10) 0.045(9) 0.017(8) -0.002(8) 0.006(8)
O5W 0.057(10) 0.054(10) 0.046(9) 0.013(8) 0.003(8) 0.001(8)
O6W 0.070(11) 0.067(11) 0.046(10) 0.009(9) -0.013(8) 0.001(9)
O7W 0.096(13) 0.057(11) 0.065(11) 0.004(9) -0.016(10) 0.015(10)
O8W 0.062(10) 0.046(9) 0.045(9) -0.009(8) 0.001(8) -0.001(8)
O9W 0.078(12) 0.086(13) 0.097(13) -0.010(11) 0.030(11) -0.023(10)
O10W 0.109(14) 0.091(13) 0.051(10) 0.010(10) 0.022(10) -0.017(11)
O11W 0.089(12) 0.074(12) 0.073(12) -0.003(10) 0.018(10) 0.001(10)
O13W 0.081(12) 0.091(13) 0.083(13) 0.011(11) 0.010(10) 0.002(11)
O14W 0.109(13) 0.063(11) 0.056(11) -0.004(9) 0.007(10) 0.013(10)
O15W 0.092(13) 0.114(15) 0.091(13) 0.026(12) 0.019(11) 0.020(12)
O16W 0.053(10) 0.095(13) 0.085(12) -0.011(11) 0.022(9) -0.002(10)
O17W 0.103(14) 0.075(13) 0.110(14) 0.014(11) 0.033(12) 0.011(11)
O18W 0.079(12) 0.110(15) 0.099(14) -0.024(12) 0.019(11) -0.013(11)
O19W 0.118(14) 0.057(11) 0.077(12) -0.003(10) -0.005(11) 0.004(11)
O20W 0.088(13) 0.116(15) 0.084(13) -0.036(12) 0.019(11) 0.003(12)
O21W 0.076(12) 0.110(15) 0.108(14) 0.024(12) 0.014(11) -0.007(11)
O22W 0.080(13) 0.113(15) 0.111(15) 0.010(13) 0.022(12) 0.000(12)
O23W 0.067(12) 0.036(11) 0.047(11) -0.006(9) -0.002(10) 0.006(10)
O23X 0.071(13) 0.040(12) 0.048(12) -0.008(11) 0.000(11) 0.011(11)
O24W 0.110(15) 0.112(15) 0.101(14) -0.010(12) 0.016(12) -0.001(12)
O25W 0.085(13) 0.096(14) 0.112(15) 0.000(12) 0.022(12) -0.001(11)
O26W 0.129(15) 0.102(14) 0.105(14) -0.010(12) 0.060(13) 0.029(12)
O27W 0.098(13) 0.077(13) 0.096(14) 0.020(11) 0.017(11) -0.002(11)
O28W 0.091(13) 0.106(14) 0.059(11) 0.000(10) 0.029(10) 0.017(11)
O29W 0.078(13) 0.116(15) 0.105(14) 0.016(12) 0.026(11) 0.008(11)
O30W 0.09(2) 0.09(2) 0.08(2) -0.009(16) 0.026(17) 0.012(17)
O30X 0.044(15) 0.049(16) 0.064(17) -0.002(14) 0.006(14) -0.015(13)
O31W 0.107(15) 0.127(16) 0.116(16) 0.005(13) 0.013(13) 0.002(13)
O32W 0.095(14) 0.115(15) 0.114(15) -0.005(13) 0.021(12) 0.017(12)
O33W 0.113(15) 0.126(16) 0.112(15) -0.017(13) 0.042(13) 0.017(13)
O34W 0.111(15) 0.147(17) 0.102(15) 0.010(13) 0.031(13) 0.012(13)
O35W 0.108(19) 0.060(17) 0.038(15) -0.018(14) 0.008(14) -0.018(15)
O36W 0.119(16) 0.172(19) 0.107(15) -0.018(14) 0.046(13) -0.015(14)
O37W 0.133(18) 0.164(19) 0.150(18) 0.022(16) 0.024(15) 0.008(15)
O38W 0.131(17) 0.142(18) 0.151(18) 0.017(15) 0.023(15) -0.005(14)
O39W 0.112(16) 0.169(19) 0.118(16) 0.020(14) 0.030(13) 0.010(14)
O40W 0.148(18) 0.138(18) 0.145(18) 0.021(15) 0.046(15) -0.004(15)
O41W 0.031(14) 0.069(17) 0.074(17) 0.009(14) 0.002(13) -0.018(13)
O42W 0.074(18) 0.072(18) 0.064(17) 0.003(15) 0.020(14) -0.017(15)
O43W 0.071(17) 0.059(17) 0.065(17) 0.007(14) 0.024(14) 0.016(14)
O44W 0.106(15) 0.146(17) 0.116(16) -0.013(14) 0.048(13) 0.023(13)
O46W 0.085(17) 0.010(13) 0.075(17) 0.002(13) 0.024(14) 0.009(13)
O47W 0.116(15) 0.125(16) 0.130(16) 0.008(13) 0.057(13) 0.014(13)
O48W 0.085(19) 0.085(19) 0.071(18) -0.002(15) 0.029(15) 0.029(15)
O51W 0.13(3) 0.14(3) 0.13(3) -0.017(18) 0.038(18) -0.021(18)
O53W 0.10(2) 0.09(2) 0.09(2) -0.002(16) 0.019(16) 0.008(16)
O54W 0.127(14) 0.046(10) 0.072(12) 0.004(9) 0.028(11) 0.032(10)

loop_
_atom_type_symbol
_atom_type_description
_atom_type_scat_dispersion_real
_atom_type_scat_dispersion_imag
_atom_type_scat_source
O O 0.0106 0.0060 'International Tables Vol C Tables 4.2.6.8 and 6.1.1.4'
H H 0.0000 0.0000 'International Tables Vol C Tables 4.2.6.8 and 6.1.1.4'
Na Na 0.0362 0.0249 'International Tables Vol C Tables 4.2.6.8 and 6.1.1.4'
P P 0.1023 0.0942 'International Tables Vol C Tables 4.2.6.8 and 6.1.1.4'
Pd Pd -0.9988 1.0072 'International Tables Vol C Tables 4.2.6.8 and 6.1.1.4'

loop_
_geom_angle_atom_site_label_1
_geom_angle_atom_site_label_2
_geom_angle_atom_site_label_3
_geom_angle
_geom_angle_site_symmetry_1
_geom_angle_site_symmetry_3
_geom_angle_publ_flag
O126 Pd1 O150 85.2(6) . . ?
O126 Pd1 O1P1 91.7(6) . . ?
O150 Pd1 O1P1 176.9(6) . . ?
O126 Pd1 O5P1 176.9(6) . . ?
O150 Pd1 O5P1 91.7(6) . . ?
O1P1 Pd1 O5P1 91.3(6) . . ?
O126 Pd2 O237 86.4(6) . . ?
O126 Pd2 O1P2 91.6(6) . . ?
O237 Pd2 O1P2 171.2(8) . . ?
O126 Pd2 O2P2 176.2(6) . . ?
O237 Pd2 O2P2 92.1(6) . . ?
O1P2 Pd2 O2P2 90.4(6) . . ?
O348 Pd3 O3P3 91.9(6) . . ?
O348 Pd3 O2P3 178.4(6) . . ?
O3P3 Pd3 O2P3 88.5(6) . . ?
O348 Pd3 O237 84.9(6) . . ?
O3P3 Pd3 O237 174.3(7) . . ?
O2P3 Pd3 O237 94.8(6) . . ?
O348 Pd4 O459 86.3(6) . . ?
O348 Pd4 O4P4 179.3(6) . . ?
O459 Pd4 O4P4 93.1(6) . . ?
O348 Pd4 O3P4 90.8(6) . . ?
O459 Pd4 O3P4 176.6(6) . . ?
O4P4 Pd4 O3P4 89.8(6) . . ?
O459 Pd5 O5P5 179.0(6) . . ?
O459 Pd5 O150 85.6(5) . . ?
O5P5 Pd5 O150 93.4(6) . . ?
O459 Pd5 O4P5 92.9(6) . . ?
O5P5 Pd5 O4P5 88.1(6) . . ?
O150 Pd5 O4P5 176.0(6) . . ?
O126 Pd6 O1P6 94.0(8) . . ?
O126 Pd6 O612 84.4(6) . . ?
O1P6 Pd6 O612 178.2(8) . . ?
O126 Pd6 O6P6 175.3(5) . . ?
O1P6 Pd6 O6P6 90.0(7) . . ?
O612 Pd6 O6P6 91.7(6) . . ?
O723 Pd7 O7P7 92.6(6) . . ?
O723 Pd7 O237 88.7(6) . . ?
O7P7 Pd7 O237 178.6(6) . . ?
O723 Pd7 O2P7 178.0(6) . . ?
O7P7 Pd7 O2P7 85.6(6) . . ?
O237 Pd7 O2P7 93.1(6) . . ?
O348 Pd8 O834 89.4(6) . . ?
O348 Pd8 O8P8 178.1(6) . . ?
O834 Pd8 O8P8 92.3(6) . . ?
O348 Pd8 O3P8 90.2(6) . . ?
O834 Pd8 O3P8 179.4(6) . . ?
O8P8 Pd8 O3P8 88.1(6) . . ?
O459 Pd9 O945 88.9(6) . . ?
O459 Pd9 O9P9 178.3(6) . . ?
O945 Pd9 O9P9 90.4(6) . . ?
O459 Pd9 O4P9 89.6(6) . . ?
O945 Pd9 O4P9 178.3(6) . . ?
O9P9 Pd9 O4P9 91.1(6) . . ?
O015 Pd10 O0P0 92.4(7) . . ?
O015 Pd10 O150 90.1(6) . . ?
O0P0 Pd10 O150 176.3(6) . . ?
O015 Pd10 O5P0 178.0(7) . . ?
O0P0 Pd10 O5P0 85.7(6) . . ?
O150 Pd10 O5P0 91.8(6) . . ?
O015 Pd11 O0P1 91.0(7) . . ?
O015 Pd11 O6P1 179.0(7) . . ?
O0P1 Pd11 O6P1 88.1(7) . . ?
O015 Pd11 O612 88.6(7) . . ?
O0P1 Pd11 O612 178.9(6) . . ?
O6P1 Pd11 O612 92.3(7) . . ?
O723 Pd12 O612 86.7(6) . . ?
O723 Pd12 O6P2 177.9(6) . . ?
O612 Pd12 O6P2 91.9(6) . . ?
O723 Pd12 O7P2 93.1(6) . . ?
O612 Pd12 O7P2 178.9(7) . . ?
O6P2 Pd12 O7P2 88.3(6) . . ?
O723 Pd13 O834 84.9(5) . . ?
O723 Pd13 O7P3 94.6(6) . . ?
O834 Pd13 O7P3 178.5(6) . . ?
O723 Pd13 O8P3 177.8(6) . . ?
O834 Pd13 O8P3 93.1(5) . . ?
O7P3 Pd13 O8P3 87.4(6) . . ?
O945 Pd14 O834 85.1(6) . . ?
O945 Pd14 O8P4 176.4(6) . . ?
O834 Pd14 O8P4 91.7(6) . . ?
O945 Pd14 O9P4 92.0(6) . . ?
O834 Pd14 O9P4 176.4(6) . . ?
O8P4 Pd14 O9P4 91.1(6) . . ?
O945 Pd15 O015 85.5(6) . . ?
O945 Pd15 O9P5 93.1(6) . . ?
O015 Pd15 O9P5 177.5(7) . . ?
O945 Pd15 O0P5 177.9(6) . . ?
O015 Pd15 O0P5 92.5(6) . . ?
O9P5 Pd15 O0P5 88.9(6) . . ?
O1T P1 O1P2 107.9(9) . . ?
O1T P1 O1P1 109.1(9) . . ?
O1P2 P1 O1P1 107.7(11) . . ?
O1T P1 O1P6 110.1(10) . . ?
O1P2 P1 O1P6 109.0(10) . . ?
O1P1 P1 O1P6 112.8(10) . . ?
O2P2 P2 O2P7 111.3(9) . . ?
O2P2 P2 O2P3 114.4(9) . . ?
O2P7 P2 O2P3 110.8(9) . . ?
O2P2 P2 O2T 106.8(8) . . ?
O2P7 P2 O2T 108.7(9) . . ?
O2P3 P2 O2T 104.4(9) . . ?
O3T P3 O3P8 108.7(9) . . ?
O3T P3 O3P4 106.3(9) . . ?
O3P8 P3 O3P4 110.0(9) . . ?
O3T P3 O3P3 109.7(9) . . ?
O3P8 P3 O3P3 112.1(9) . . ?
O3P4 P3 O3P3 109.8(8) . . ?
O4P9 P4 O4T 108.9(9) . . ?
O4P9 P4 O4P5 112.1(9) . . ?
O4T P4 O4P5 108.7(8) . . ?
O4P9 P4 O4P4 109.0(8) . . ?
O4T P4 O4P4 106.8(8) . . ?
O4P5 P4 O4P4 111.2(9) . . ?
O5P1 P5 O5P0 112.7(10) . . ?
O5P1 P5 O5P5 111.7(11) . . ?
O5P0 P5 O5P5 112.1(11) . . ?
O5P1 P5 O5T 107.2(9) . . ?
O5P0 P5 O5T 109.6(9) . . ?
O5P5 P5 O5T 103.1(9) . . ?
O6T P6 O6P6 109.6(9) . . ?
O6T P6 O6P2 106.0(9) . . ?
O6P6 P6 O6P2 109.0(8) . . ?
O6T P6 O6P1 108.1(10) . . ?
O6P6 P6 O6P1 113.1(9) . . ?
O6P2 P6 O6P1 110.8(9) . . ?
O7P2 P7 O7P7 115.1(10) . . ?
O7P2 P7 O7P3 111.0(9) . . ?
O7P7 P7 O7P3 110.0(9) . . ?
O7P2 P7 O7T 107.0(10) . . ?
O7P7 P7 O7T 108.0(10) . . ?
O7P3 P7 O7T 105.1(8) . . ?
O8P3 P8 O8T 108.3(8) . . ?
O8P3 P8 O8P4 112.4(9) . . ?
O8T P8 O8P4 107.6(8) . . ?
O8P3 P8 O8P8 112.8(9) . . ?
O8T P8 O8P8 108.1(8) . . ?
O8P4 P8 O8P8 107.4(8) . . ?
O9P9 P9 O9P4 110.1(9) . . ?
O9P9 P9 O9T 109.7(9) . . ?
O9P4 P9 O9T 106.4(9) . . ?
O9P9 P9 O9P5 110.4(9) . . ?
O9P4 P9 O9P5 110.3(8) . . ?
O9T P9 O9P5 109.8(9) . . ?
O0P5 P10 O0P1 109.9(9) . . ?
O0P5 P10 O0P0 113.5(10) . . ?
O0P1 P10 O0P0 111.9(10) . . ?
O0P5 P10 O10T 106.9(9) . . ?
O0P1 P10 O10T 106.6(10) . . ?
O0P0 P10 O10T 107.7(9) . . ?
P10 O0P0 Pd10 117.8(9) . . ?
P10 O0P0 Na2 142.8(10) . 4_565 ?
Pd10 O0P0 Na2 92.3(7) . 4_565 ?
P10 O0P0 Na10 120.5(10) . . ?
Pd10 O0P0 Na10 83.5(8) . . ?
Na2 O0P0 Na10 81.9(7) 4_565 . ?
P10 O0P1 Pd11 118.7(9) . . ?
P10 O0P5 Pd15 118.6(10) . . ?
P7 O7T Na12 117.3(11) . 2_656 ?
P1 O1P1 Pd1 120.7(8) . . ?
P1 O1P2 Pd2 120.9(10) . . ?
Pd10 O015 Pd11 107.4(7) . . ?
Pd10 O015 Pd15 110.7(8) . . ?
Pd11 O015 Pd15 121.8(8) . . ?
Pd10 O015 NaC 128.1(9) . . ?
Pd11 O015 NaC 90.8(8) . . ?
Pd15 O015 NaC 98.4(7) . . ?
P1 O1P6 Pd6 119.8(11) . . ?
P2 O2P2 Pd2 116.8(9) . . ?
P2 O2P3 Na13 119.7(15) . . ?
P2 O2P3 Pd3 118.4(9) . . ?
Na13 O2P3 Pd3 82.9(12) . . ?
P2 O2P7 Pd7 120.5(9) . . ?
P2 O2P7 Na1 135.9(9) . 2_656 ?
Pd7 O2P7 Na1 96.9(7) . 2_656 ?
P3 O3P3 Pd3 119.5(9) . . ?
P3 O3P3 Na13 154.0(13) . . ?
Pd3 O3P3 Na13 71.7(10) . . ?
P3 O3P3 Na31 122.6(12) . . ?
Pd3 O3P3 Na31 97.9(11) . . ?
Na13 O3P3 Na31 32.5(12) . . ?
P3 O3P4 Pd4 117.4(9) . . ?
P3 O3P8 Pd8 119.2(9) . . ?
P3 O3P8 Na2 130.8(9) . . ?
Pd8 O3P8 Na2 95.9(6) . . ?
P4 O4P4 Pd4 116.8(8) . . ?
P4 O4P5 Pd5 118.8(9) . . ?
P4 O4P9 Pd9 122.1(8) . . ?
P4 O4P9 Na1 127.9(9) . . ?
Pd9 O4P9 Na1 94.0(6) . . ?
P5 O5P0 Pd10 120.1(9) . . ?
P5 O5P0 Na2 138.5(9) . 4_565 ?
Pd10 O5P0 Na2 93.7(7) . 4_565 ?
P5 O5P0 Na10 111.2(11) . . ?
Pd10 O5P0 Na10 91.0(8) . . ?
Na2 O5P0 Na10 89.7(8) 4_565 . ?
P5 O5P1 Pd1 116.6(9) . . ?
P5 O5P5 Pd5 119.5(10) . . ?
P6 O6P1 Pd11 121.3(10) . . ?
P6 O6P2 Pd12 123.0(8) . . ?
P6 O6P6 Pd6 119.0(7) . . ?
P7 O7P2 Pd12 116.9(10) . . ?
P7 O7P3 Pd13 117.5(8) . . ?
P7 O7P7 Pd7 119.0(9) . . ?
P7 O7P7 Na1 141.4(9) . 2_656 ?
Pd7 O7P7 Na1 92.3(6) . 2_656 ?
P8 O8P3 Pd13 119.7(8) . . ?
P8 O8P4 Pd14 119.7(8) . . ?
P8 O8P8 Pd8 117.9(8) . . ?
P8 O8P8 Na2 128.9(8) . . ?
Pd8 O8P8 Na2 96.1(7) . . ?
P9 O9P4 Pd14 117.3(9) . . ?
P9 O9P5 Pd15 120.0(9) . . ?
P9 O9P9 Pd9 121.4(8) . . ?
P9 O9P9 Na1 127.2(9) . . ?
Pd9 O9P9 Na1 92.9(6) . . ?
Pd6 O126 Pd2 116.4(7) . . ?
Pd6 O126 Pd1 114.8(7) . . ?
Pd2 O126 Pd1 109.7(7) . . ?
Pd6 O126 PdC 133.8(6) . . ?
Pd2 O126 PdC 88.6(5) . . ?
Pd1 O126 PdC 88.6(5) . . ?
Pd1 O150 Pd10 103.8(6) . . ?
Pd1 O150 Pd5 127.8(7) . . ?
Pd10 O150 Pd5 102.1(6) . . ?
Pd1 O150 PdC 106.7(6) . . ?
Pd10 O150 PdC 130.4(7) . . ?
Pd5 O150 PdC 89.0(5) . . ?
Pd2 O237 Pd7 99.6(6) . . ?
Pd2 O237 Pd3 129.2(9) . . ?
Pd7 O237 Pd3 102.0(7) . . ?
Pd2 O237 PdC 107.4(7) . . ?
Pd7 O237 PdC 131.6(8) . . ?
Pd3 O237 PdC 91.2(6) . . ?
Pd3 O348 Pd4 121.0(8) . . ?
Pd3 O348 Pd8 113.6(7) . . ?
Pd4 O348 Pd8 107.3(6) . . ?
Pd3 O348 PdC 100.3(6) . . ?
Pd4 O348 PdC 87.4(5) . . ?
Pd8 O348 PdC 125.9(8) . . ?
Pd9 O459 Pd5 112.6(7) . . ?
Pd9 O459 Pd4 107.8(6) . . ?
Pd5 O459 Pd4 118.0(7) . . ?
Pd9 O459 PdC 130.0(7) . . ?
Pd5 O459 PdC 99.5(6) . . ?
Pd4 O459 PdC 87.8(6) . . ?
Pd12 O612 Pd6 111.5(7) . . ?
Pd12 O612 Pd11 120.4(8) . . ?
Pd6 O612 Pd11 107.7(6) . . ?
Pd12 O612 NaC 88.8(7) . . ?
Pd6 O612 NaC 136.1(9) . . ?
Pd11 O612 NaC 92.7(7) . . ?
Pd12 O723 Pd7 108.2(7) . . ?
Pd12 O723 Pd13 122.0(7) . . ?
Pd7 O723 Pd13 107.1(7) . . ?
Pd12 O723 NaC 95.3(8) . . ?
Pd7 O723 NaC 128.9(8) . . ?
Pd13 O723 NaC 96.7(8) . . ?
Pd14 O834 Pd13 122.3(8) . . ?
Pd14 O834 Pd8 107.8(6) . . ?
Pd13 O834 Pd8 107.1(6) . . ?
Pd14 O834 NaC 94.5(7) . . ?
Pd13 O834 NaC 95.5(7) . . ?
Pd8 O834 NaC 131.2(9) . . ?
Pd14 O945 Pd15 123.5(8) . . ?
Pd14 O945 Pd9 107.8(6) . . ?
Pd15 O945 Pd9 107.1(6) . . ?
Pd14 O945 NaC 90.1(7) . . ?
Pd15 O945 NaC 101.3(7) . . ?
Pd9 O945 NaC 128.4(8) . . ?
O459 PdC O348 82.1(5) . . ?
O459 PdC O237 156.6(6) . . ?
O348 PdC O237 76.1(6) . . ?
O459 PdC O150 77.5(5) . . ?
O348 PdC O150 156.7(6) . . ?
O237 PdC O150 121.8(5) . . ?
O459 PdC O126 138.5(5) . . ?
O348 PdC O126 138.5(5) . . ?
O237 PdC O126 62.4(5) . . ?
O150 PdC O126 61.0(5) . . ?
O723 NaC O834 75.8(8) . . ?
O723 NaC O612 73.4(8) . . ?
O834 NaC O612 147.9(10) . . ?
O723 NaC O945 146.2(11) . . ?
O834 NaC O945 71.2(8) . . ?
O612 NaC O945 137.4(10) . . ?
O723 NaC O015 144.4(12) . . ?
O834 NaC O015 138.0(10) . . ?
O612 NaC O015 71.2(8) . . ?
O945 NaC O015 67.1(7) . . ?
O2P7 Na1 O4P9 170.6(7) 2_646 . ?
O2P7 Na1 O2W 97.9(6) 2_646 . ?
O4P9 Na1 O2W 89.6(6) . . ?
O2P7 Na1 O9P9 111.6(6) 2_646 . ?
O4P9 Na1 O9P9 73.8(5) . . ?
O2W Na1 O9P9 90.5(6) . . ?
O2P7 Na1 O23W 81.3(8) 2_646 . ?
O4P9 Na1 O23W 92.8(8) . . ?
O2W Na1 O23W 166.0(9) . . ?
O9P9 Na1 O23W 77.0(8) . . ?
O2P7 Na1 O23X 54.9(10) 2_646 . ?
O4P9 Na1 O23X 123.4(10) . . ?
O2W Na1 O23X 130.6(11) . . ?
O9P9 Na1 O23X 68.9(10) . . ?
O23W Na1 O23X 38.6(11) . . ?
O2P7 Na1 O7P7 67.8(5) 2_646 2_646 ?
O4P9 Na1 O7P7 105.6(6) . 2_646 ?
O2W Na1 O7P7 98.4(6) . 2_646 ?
O9P9 Na1 O7P7 171.1(7) . 2_646 ?
O23W Na1 O7P7 94.3(8) . 2_646 ?
O23X Na1 O7P7 105.1(11) . 2_646 ?
O8P8 Na2 O3P8 73.7(6) . . ?
O8P8 Na2 O5P0 164.7(8) . 4_666 ?
O3P8 Na2 O5P0 108.2(7) . 4_666 ?
O8P8 Na2 O15W 90.0(7) . . ?
O3P8 Na2 O15W 94.8(8) . . ?
O5P0 Na2 O15W 104.8(8) 4_666 . ?
O8P8 Na2 O0P0 105.6(7) . 4_666 ?
O3P8 Na2 O0P0 162.3(8) . 4_666 ?
O5P0 Na2 O0P0 67.8(6) 4_666 4_666 ?
O15W Na2 O0P0 102.8(8) . 4_666 ?
O8P8 Na2 O35W 78.1(9) . 4_666 ?
O3P8 Na2 O35W 94.0(10) . 4_666 ?
O5P0 Na2 O35W 86.6(9) 4_666 4_666 ?
O15W Na2 O35W 162.6(12) . 4_666 ?
O0P0 Na2 O35W 68.9(10) 4_666 4_666 ?
O13W Na3 O6W 175.2(9) . . ?
O13W Na3 O28W 89.1(8) . . ?
O6W Na3 O28W 95.6(7) . . ?
O13W Na3 O5W 89.4(7) . . ?
O6W Na3 O5W 85.8(7) . . ?
O28W Na3 O5W 168.6(9) . . ?
O13W Na3 O8W 99.5(8) . . ?
O6W Na3 O8W 79.7(7) . . ?
O28W Na3 O8W 86.0(7) . . ?
O5W Na3 O8W 83.2(7) . . ?
O13W Na3 O19W 86.7(9) . . ?
O6W Na3 O19W 93.4(8) . . ?
O28W Na3 O19W 103.3(9) . . ?
O5W Na3 O19W 87.9(8) . . ?
O8W Na3 O19W 169.1(9) . . ?
O1W Na4 O4W 168.4(8) . . ?
O1W Na4 O3W 99.4(8) . . ?
O4W Na4 O3W 86.4(7) . . ?
O1W Na4 O14W 98.4(8) . . ?
O4W Na4 O14W 90.9(7) . . ?
O3W Na4 O14W 96.8(7) . . ?
O1W Na4 O7W 86.9(8) . . ?
O4W Na4 O7W 86.7(8) . . ?
O3W Na4 O7W 172.4(9) . . ?
O14W Na4 O7W 86.5(7) . . ?
O1W Na4 O54W 82.7(7) . . ?
O4W Na4 O54W 88.3(7) . . ?
O3W Na4 O54W 81.2(7) . . ?
O14W Na4 O54W 177.9(8) . . ?
O7W Na4 O54W 95.4(8) . . ?
O9W Na5 O11W 97.3(9) . . ?
O9W Na5 O17W 83.3(9) . . ?
O11W Na5 O17W 170.1(10) . . ?
O9W Na5 O27W 87.2(9) . . ?
O11W Na5 O27W 100.0(9) . . ?
O17W Na5 O27W 89.9(9) . . ?
O9W Na5 O16W 175.4(10) . . ?
O11W Na5 O16W 82.2(8) . . ?
O17W Na5 O16W 98.0(9) . . ?
O27W Na5 O16W 88.4(9) . . ?
O9W Na5 O25W 91.8(9) . . ?
O11W Na5 O25W 85.9(9) . . ?
O17W Na5 O25W 84.3(9) . . ?
O27W Na5 O25W 174.1(10) . . ?
O16W Na5 O25W 92.8(8) . . ?
O6W Na6 O54W 96.5(8) . . ?
O6W Na6 O5W 88.7(8) . . ?
O54W Na6 O5W 174.8(9) . . ?
O6W Na6 O4W 164.8(9) . . ?
O54W Na6 O4W 92.0(8) . . ?
O5W Na6 O4W 82.8(7) . . ?
O6W Na6 O2W 112.3(8) . . ?
O54W Na6 O2W 84.2(7) . . ?
O5W Na6 O2W 94.3(7) . . ?
O4W Na6 O2W 81.0(6) . . ?
O6W Na6 O15W 81.8(8) . . ?
O54W Na6 O15W 97.6(9) . . ?
O5W Na6 O15W 82.6(8) . . ?
O4W Na6 O15W 84.6(8) . . ?
O2W Na6 O15W 165.5(8) . . ?
O11W Na7 O40W 95.9(11) . . ?
O11W Na7 O22W 99.5(10) . . ?
O40W Na7 O22W 159.4(13) . . ?
O11W Na7 O38W 154.9(13) . . ?
O40W Na7 O38W 78.2(12) . . ?
O22W Na7 O38W 93.2(11) . . ?
O11W Na7 O25W 83.7(9) . . ?
O40W Na7 O25W 85.8(11) . . ?
O22W Na7 O25W 82.3(9) . . ?
O38W Na7 O25W 119.6(12) . . ?
O11W Na7 O19W 77.9(8) . . ?
O40W Na7 O19W 110.7(11) . . ?
O22W Na7 O19W 86.0(9) . . ?
O38W Na7 O19W 81.5(10) . . ?
O25W Na7 O19W 156.3(10) . . ?
O33W Na8 O16W 126.0(13) . . ?
O33W Na8 O29W 93.4(11) . . ?
O16W Na8 O29W 82.7(10) . . ?
O33W Na8 O51W 107.3(19) . . ?
O16W Na8 O51W 125.4(18) . . ?
O29W Na8 O51W 83.3(17) . . ?
O33W Na8 O39W 89.3(12) . . ?
O16W Na8 O39W 91.8(11) . . ?
O29W Na8 O39W 174.5(13) . . ?
O51W Na8 O39W 100.6(17) . . ?
O24W Na9 O20W 175.4(13) . . ?
O24W Na9 O37W 97.8(13) . . ?
O20W Na9 O37W 81.6(12) . . ?
O24W Na9 O31W 91.1(12) . . ?
O20W Na9 O31W 91.4(11) . . ?
O37W Na9 O31W 154.0(14) . . ?
O24W Na9 O36W 93.6(11) . . ?
O20W Na9 O36W 81.8(11) . . ?
O37W Na9 O36W 91.9(13) . . ?
O31W Na9 O36W 112.0(12) . . ?
O53W Na10 O35W 81.9(17) . . ?
O53W Na10 O43W 83.9(17) . . ?
O35W Na10 O43W 164.8(18) . . ?
O53W Na10 O5P0 171.9(18) . . ?
O35W Na10 O5P0 93.0(13) . . ?
O43W Na10 O5P0 101.7(13) . . ?
O53W Na10 O0P0 111.5(16) . . ?
O35W Na10 O0P0 68.9(12) . . ?
O43W Na10 O0P0 121.9(14) . . ?
O5P0 Na10 O0P0 60.6(7) . . ?
Na31 Na10 O0P0 123.3(14) 4_565 . ?
O53W Na10 O46W 78.2(15) . . ?
O35W Na10 O46W 99.4(14) . . ?
O43W Na10 O46W 72.3(14) . . ?
O5P0 Na10 O46W 109.0(11) . . ?
Na31 Na10 O46W 40.9(12) 4_565 . ?
O0P0 Na10 O46W 162.7(12) . . ?
O27W Na11 O37W 84.9(13) . . ?
O27W Na11 O18W 79.4(12) . . ?
O37W Na11 O18W 90.7(14) . . ?
O27W Na11 O14W 99.2(13) . 3_757 ?
O37W Na11 O14W 79.7(14) . 3_757 ?
O18W Na11 O14W 170.4(15) . 3_757 ?
O27W Na11 O44W 85.6(12) . . ?
O37W Na11 O44W 169.1(16) . . ?
O18W Na11 O44W 82.3(12) . . ?
O14W Na11 O44W 107.1(12) 3_757 . ?
O27W Na11 O36W 159.5(15) . . ?
O37W Na11 O36W 87.2(13) . . ?
O18W Na11 O36W 81.8(11) . . ?
O14W Na11 O36W 97.9(12) 3_757 . ?
O44W Na11 O36W 100.0(12) . . ?
O41W Na12 O43W 82.3(15) . . ?
O41W Na12 O48W 108.5(17) . . ?
O43W Na12 O48W 158.1(18) . . ?
O41W Na12 O46W 98.7(14) . . ?
O43W Na12 O46W 70.6(13) . . ?
O48W Na12 O46W 88.7(14) . . ?
O41W Na12 O7T 71.1(12) . 2_646 ?
O43W Na12 O7T 97.2(13) . 2_646 ?
O48W Na12 O7T 104.2(15) . 2_646 ?
O46W Na12 O7T 165.5(15) . 2_646 ?
O2P3 Na13 O30W 110(2) . . ?
O2P3 Na13 O3P3 78.8(14) . . ?
O30W Na13 O3P3 162(2) . . ?
O2P3 Na13 O46W 138.6(19) . 4_666 ?
O30W Na13 O46W 73.8(19) . 4_666 ?
O3P3 Na13 O46W 110.2(15) . 4_666 ?
O46W Na31 O35W 121(2) 4_666 4_666 ?
O46W Na31 O3P3 129(2) 4_666 . ?
O35W Na31 O3P3 99.5(18) 4_666 . ?
O46W Na31 O30X 93(2) 4_666 . ?
O35W Na31 O30X 88.6(18) 4_666 . ?
O3P3 Na31 O30X 118.7(16) . . ?
Na10 Na31 O30X 108.5(16) 4_666 . ?
Na1 O2W Na6 131.3(7) . . ?
Na4 O4W Na6 90.2(6) . . ?
Na6 O5W Na3 91.6(7) . . ?
Na6 O6W Na3 93.0(7) . . ?
Na5 O11W Na7 98.9(10) . . ?
Na4 O14W Na11 112.4(10) . 3_757 ?
Na2 O15W Na6 131.0(9) . . ?
Na8 O16W Na5 105.2(9) . . ?
Na3 O19W Na7 103.0(9) . . ?
Na5 O25W Na7 88.7(9) . . ?
Na11 O27W Na5 136.9(14) . . ?
Na10 O35W Na31 70.0(15) . 4_565 ?
Na10 O35W Na2 89.1(13) . 4_565 ?
Na31 O35W Na2 104.1(18) 4_565 4_565 ?
Na9 O36W Na11 83.7(11) . . ?
Na11 O37W Na9 97.2(15) . . ?
Na10 O43W Na12 120.9(18) . . ?
Na31 O46W Na12 160(2) 4_565 . ?
Na31 O46W Na13 29.2(14) 4_565 4_565 ?
Na12 O46W Na13 170.8(17) . 4_565 ?
Na31 O46W Na10 64.1(16) 4_565 . ?
Na12 O46W Na10 96.1(14) . . ?
Na13 O46W Na10 93.1(13) 4_565 . ?
Na6 O54W Na4 89.2(7) . . ?

loop_
_geom_bond_atom_site_label_1
_geom_bond_atom_site_label_2
_geom_bond_distance
_geom_bond_site_symmetry_2
_geom_bond_publ_flag
Pd1 O126 1.988(14) . ?
Pd1 O150 1.997(14) . ?
Pd1 O1P1 2.024(14) . ?
Pd1 O5P1 2.080(16) . ?
Pd2 O126 1.959(15) . ?
Pd2 O237 2.025(14) . ?
Pd2 O1P2 2.028(16) . ?
Pd2 O2P2 2.082(14) . ?
Pd3 O348 1.924(13) . ?
Pd3 O3P3 2.010(15) . ?
Pd3 O2P3 2.044(15) . ?
Pd3 O237 2.048(16) . ?
Pd4 O348 1.962(14) . ?
Pd4 O459 1.998(13) . ?
Pd4 O4P4 2.009(14) . ?
Pd4 O3P4 2.030(15) . ?
Pd5 O459 1.983(12) . ?
Pd5 O5P5 2.038(15) . ?
Pd5 O150 2.044(13) . ?
Pd5 O4P5 2.045(15) . ?
Pd6 O126 1.927(14) . ?
Pd6 O1P6 1.978(16) . ?
Pd6 O612 2.012(15) . ?
Pd6 O6P6 2.149(14) . ?
Pd7 O723 1.984(14) . ?
Pd7 O7P7 2.035(15) . ?
Pd7 O237 2.036(16) . ?
Pd7 O2P7 2.046(16) . ?
Pd8 O348 2.005(13) . ?
Pd8 O834 2.008(14) . ?
Pd8 O8P8 2.055(14) . ?
Pd8 O3P8 2.055(16) . ?
Pd9 O459 1.979(14) . ?
Pd9 O945 1.999(14) . ?
Pd9 O9P9 2.045(14) . ?
Pd9 O4P9 2.070(15) . ?
Pd10 O015 1.958(15) . ?
Pd10 O0P0 2.030(17) . ?
Pd10 O150 2.037(14) . ?
Pd10 O5P0 2.060(15) . ?
Pd11 O015 1.963(16) . ?
Pd11 O0P1 2.004(16) . ?
Pd11 O6P1 2.032(15) . ?
Pd11 O612 2.046(15) . ?
Pd12 O723 1.934(15) . ?
Pd12 O612 1.995(15) . ?
Pd12 O6P2 2.025(14) . ?
Pd12 O7P2 2.028(16) . ?
Pd13 O723 1.994(14) . ?
Pd13 O834 1.995(14) . ?
Pd13 O7P3 2.001(15) . ?
Pd13 O8P3 2.058(13) . ?
Pd14 O945 1.966(13) . ?
Pd14 O834 1.993(14) . ?
Pd14 O8P4 2.024(13) . ?
Pd14 O9P4 2.048(15) . ?
Pd15 O945 1.976(14) . ?
Pd15 O015 1.976(15) . ?
Pd15 O9P5 2.020(14) . ?
Pd15 O0P5 2.028(15) . ?
P1 O1T 1.497(18) . ?
P1 O1P2 1.533(17) . ?
P1 O1P1 1.550(18) . ?
P1 O1P6 1.60(2) . ?
P2 O2P2 1.492(15) . ?
P2 O2P7 1.522(17) . ?
P2 O2P3 1.550(16) . ?
P2 O2T 1.574(16) . ?
P3 O3T 1.529(17) . ?
P3 O3P8 1.531(17) . ?
P3 O3P4 1.553(16) . ?
P3 O3P3 1.564(17) . ?
P4 O4P9 1.490(16) . ?
P4 O4T 1.506(15) . ?
P4 O4P5 1.529(16) . ?
P4 O4P4 1.588(15) . ?
P5 O5P1 1.497(17) . ?
P5 O5P0 1.509(18) . ?
P5 O5P5 1.530(17) . ?
P5 O5T 1.593(15) . ?
P6 O6T 1.500(18) . ?
P6 O6P6 1.514(15) . ?
P6 O6P2 1.560(15) . ?
P6 O6P1 1.562(18) . ?
P7 O7P2 1.519(17) . ?
P7 O7P7 1.522(16) . ?
P7 O7P3 1.567(16) . ?
P7 O7T 1.573(16) . ?
P8 O8P3 1.505(15) . ?
P8 O8T 1.532(14) . ?
P8 O8P4 1.545(16) . ?
P8 O8P8 1.590(17) . ?
P9 O9P9 1.518(16) . ?
P9 O9P4 1.538(15) . ?
P9 O9T 1.543(16) . ?
P9 O9P5 1.565(15) . ?
P10 O0P5 1.518(16) . ?
P10 O0P1 1.522(17) . ?
P10 O0P0 1.550(18) . ?
P10 O10T 1.558(16) . ?
O0P0 Na2 2.531(19) 4_565 ?
O0P0 Na10 2.89(3) . ?
O7T Na12 2.99(4) 2_656 ?
O015 NaC 2.47(2) . ?
O2P3 Na13 1.95(4) . ?
O2P7 Na1 2.401(17) 2_656 ?
O3P3 Na13 2.46(4) . ?
O3P3 Na31 2.81(5) . ?
O3P8 Na2 2.387(17) . ?
O4P9 Na1 2.418(17) . ?
O5P0 Na2 2.457(18) 4_565 ?
O5P0 Na10 2.60(3) . ?
O7P7 Na1 2.564(18) 2_656 ?
O8P8 Na2 2.380(18) . ?
O9P9 Na1 2.475(17) . ?
O126 PdC 2.898(15) . ?
O150 PdC 2.325(15) . ?
O237 PdC 2.261(16) . ?
O348 PdC 2.087(14) . ?
O459 PdC 2.037(14) . ?
O612 NaC 2.33(3) . ?
O723 NaC 2.17(2) . ?
O834 NaC 2.21(2) . ?
O945 NaC 2.38(2) . ?
Na1 O2P7 2.401(17) 2_646 ?
Na1 O2W 2.46(2) . ?
Na1 O23W 2.51(3) . ?
Na1 O23X 2.56(5) . ?
Na1 O7P7 2.564(18) 2_646 ?
Na2 O5P0 2.457(18) 4_666 ?
Na2 O15W 2.49(3) . ?
Na2 O0P0 2.531(19) 4_666 ?
Na2 O35W 2.74(4) 4_666 ?
Na3 O13W 2.39(3) . ?
Na3 O6W 2.41(2) . ?
Na3 O28W 2.41(2) . ?
Na3 O5W 2.41(2) . ?
Na3 O8W 2.437(19) . ?
Na3 O19W 2.45(2) . ?
Na4 O1W 2.34(2) . ?
Na4 O4W 2.39(2) . ?
Na4 O3W 2.396(19) . ?
Na4 O14W 2.41(2) . ?
Na4 O7W 2.44(2) . ?
Na4 O54W 2.58(2) . ?
Na5 O9W 2.33(2) . ?
Na5 O11W 2.33(2) . ?
Na5 O17W 2.39(3) . ?
Na5 O27W 2.40(3) . ?
Na5 O16W 2.51(2) . ?
Na5 O25W 2.51(3) . ?
Na6 O6W 2.32(2) . ?
Na6 O54W 2.33(3) . ?
Na6 O5W 2.37(2) . ?
Na6 O4W 2.48(2) . ?
Na6 O2W 2.68(2) . ?
Na6 O15W 2.76(3) . ?
Na7 O11W 2.36(3) . ?
Na7 O40W 2.36(4) . ?
Na7 O22W 2.38(3) . ?
Na7 O38W 2.50(4) . ?
Na7 O25W 2.58(3) . ?
Na7 O19W 2.69(3) . ?
Na8 O33W 2.20(3) . ?
Na8 O16W 2.42(3) . ?
Na8 O29W 2.42(3) . ?
Na8 O51W 2.51(7) . ?
Na8 O39W 2.53(4) . ?
Na9 O24W 2.31(3) . ?
Na9 O20W 2.34(3) . ?
Na9 O37W 2.41(4) . ?
Na9 O31W 2.42(3) . ?
Na9 O36W 2.55(4) . ?
Na10 O53W 2.30(5) . ?
Na10 O35W 2.32(4) . ?
Na10 O43W 2.36(5) . ?
Na10 O46W 3.09(4) . ?
Na11 O27W 2.31(3) . ?
Na11 O37W 2.36(5) . ?
Na11 O18W 2.43(4) . ?
Na11 O14W 2.60(4) 3_757 ?
Na11 O44W 2.73(4) . ?
Na11 O36W 2.79(4) . ?
Na12 O41W 2.60(6) . ?
Na12 O43W 2.75(5) . ?
Na12 O48W 2.83(6) . ?
Na12 O46W 2.89(5) . ?
Na12 O7T 2.99(4) 2_646 ?
Na13 O30W 1.98(7) . ?
Na13 O46W 2.94(5) 4_666 ?
Na31 O46W 2.09(6) 4_666 ?
Na31 O35W 2.67(6) 4_666 ?
Na31 O30X 3.01(6) . ?
O14W Na11 2.60(4) 3_757 ?
O35W Na31 2.67(6) 4_565 ?
O35W Na2 2.74(4) 4_565 ?
O46W Na31 2.09(6) 4_565 ?
O46W Na13 2.94(5) 4_565 ?
